data_7055260
loop_
_publ_author_name
'Liu, Xinfang'
'Li, Rongfang'
'Ma, Lufang'
'Feng, Xun'
'Ding, Yuqiang'

_publ_section_title
;
 Influences of the protonic state of an imidazole-phenanthroline ligand on
 the luminescence properties of copper(i) complexes: experimental and
 theoretical research
;
_journal_issue 1
_journal_name_full 'New J. Chem.'
_journal_page_first 619
_journal_paper_doi 10.1039/C5NJ02100F
_journal_volume 40
_journal_year 2016
_chemical_formula_sum 'C56 H43 Cu N4 P2'
_chemical_formula_weight 897.42
_chemical_name_systematic
; 
 ? 
;
_space_group_IT_number 33
_symmetry_cell_setting orthorhombic
_symmetry_space_group_name_Hall 'P 2c -2n'
_symmetry_space_group_name_H-M 'P n a 21'
_atom_sites_solution_hydrogens geom
_atom_sites_solution_primary direct
_atom_sites_solution_secondary difmap
_audit_creation_method SHELXL-97
_audit_update_record
;
2015-04-02 deposited with the CCDC.
2015-11-10 downloaded from the CCDC.
;
_cell_angle_alpha 90.00
_cell_angle_beta 90.00
_cell_angle_gamma 90.00
_cell_formula_units_Z 4
_cell_length_a 19.491(4)
_cell_length_b 25.892(5)
_cell_length_c 8.9679(18)
_cell_measurement_reflns_used 12537
_cell_measurement_temperature 223.15
_cell_measurement_theta_max 27.4971
_cell_measurement_theta_min 3.0870
_cell_volume 4525.7(16)
_computing_cell_refinement 'CrystalClear (Rigaku Inc., 2007)'
_computing_data_collection 'CrystalClear (Rigaku Inc., 2007)'
_computing_data_reduction 'CrystalClear (Rigaku Inc., 2007)'
_computing_molecular_graphics 'Bruker SHELXTL'
_computing_publication_material 'Bruker SHELXTL'
_computing_structure_refinement 'SHELXL-97 (Sheldrick, 1997)'
_computing_structure_solution 'SHELXS-97 (Sheldrick, 1990)'
_diffrn_ambient_temperature 223.15
_diffrn_detector_area_resol_mean 28.5714
_diffrn_measured_fraction_theta_full 0.977
_diffrn_measured_fraction_theta_max 0.977
_diffrn_measurement_device_type 'Rigaku Saturn'
_diffrn_measurement_method \w
_diffrn_radiation_monochromator graphite
_diffrn_radiation_source 'fine-focus sealed tube'
_diffrn_radiation_type MoK\a
_diffrn_radiation_wavelength 0.71073
_diffrn_reflns_av_R_equivalents 0.1049
_diffrn_reflns_av_sigmaI/netI 0.1659
_diffrn_reflns_limit_h_max 13
_diffrn_reflns_limit_h_min -25
_diffrn_reflns_limit_k_max 28
_diffrn_reflns_limit_k_min -33
_diffrn_reflns_limit_l_max 11
_diffrn_reflns_limit_l_min -10
_diffrn_reflns_number 16582
_diffrn_reflns_theta_full 27.44
_diffrn_reflns_theta_max 27.44
_diffrn_reflns_theta_min 3.15
_diffrn_standards_decay_% NONE
_exptl_absorpt_coefficient_mu 0.597
_exptl_absorpt_correction_T_max 1.0000
_exptl_absorpt_correction_T_min 0.2620
_exptl_absorpt_correction_type multi-scan
_exptl_absorpt_process_details 'Jacobson, R. (1998) Private communication'
_exptl_crystal_colour Red
_exptl_crystal_density_diffrn 1.317
_exptl_crystal_density_method 'not measured'
_exptl_crystal_description Block
_exptl_crystal_F_000 1864
_exptl_crystal_size_max 0.4000
_exptl_crystal_size_mid 0.2700
_exptl_crystal_size_min 0.2000
_refine_diff_density_max 0.825
_refine_diff_density_min -0.423
_refine_diff_density_rms 0.074
_refine_ls_abs_structure_details 'Flack H D (1983), Acta Cryst. A39, 876-881'
_refine_ls_abs_structure_Flack 0.05(3)
_refine_ls_extinction_method none
_refine_ls_goodness_of_fit_ref 0.950
_refine_ls_hydrogen_treatment constr
_refine_ls_matrix_type full
_refine_ls_number_parameters 569
_refine_ls_number_reflns 8223
_refine_ls_number_restraints 1
_refine_ls_restrained_S_all 0.950
_refine_ls_R_factor_all 0.1352
_refine_ls_R_factor_gt 0.0805
_refine_ls_shift/su_max 0.001
_refine_ls_shift/su_mean 0.000
_refine_ls_structure_factor_coef Fsqd
_refine_ls_weighting_details 'calc w=1/[\s^2^(Fo^2^)+(0.0731P)^2^+0.0000P] where P=(Fo^2^+2Fc^2^)/3'
_refine_ls_weighting_scheme calc
_refine_ls_wR_factor_gt 0.1693
_refine_ls_wR_factor_ref 0.2007
_reflns_number_gt 4618
_reflns_number_total 8223
_reflns_threshold_expression >2sigma(I)
_cod_data_source_file c5nj02100f2.cif
_cod_data_source_block 2b
_cod_depositor_comments
;
The following automatic conversions were performed:

'_symmetry_cell_setting' value 'Orthorhombic' changed to
'orthorhombic' according to
/usr/data/users/saulius/crontab/automatic-downloads/rss-feeds/RSC/lib/dictionaries/cif_core.dic
dictionary named 'cif_core.dic' version 2.4.2 from 2011-04-26.

'_exptl_absorpt_correction_type' value 'Multi-scan' changed to
'multi-scan' according to
/usr/data/users/saulius/crontab/automatic-downloads/rss-feeds/RSC/lib/dictionaries/cif_core.dic
dictionary named 'cif_core.dic' version 2.4.2 from 2011-04-26.

Automatic conversion script
Id: cif_fix_values 4268 2015-11-12 08:31:59Z antanas 
;
_cod_original_cell_volume 4525.6(16)
_cod_original_sg_symbol_H-M Pna2(1)
_cod_database_code 7055260

loop_
_symmetry_equiv_pos_as_xyz
'x, y, z'
'-x, -y, z+1/2'
'x+1/2, -y+1/2, z'
'-x+1/2, y+1/2, z+1/2'

loop_
_atom_site_label
_atom_site_type_symbol
_atom_site_fract_x
_atom_site_fract_y
_atom_site_fract_z
_atom_site_U_iso_or_equiv
_atom_site_adp_type
_atom_site_occupancy
_atom_site_symmetry_multiplicity
_atom_site_calc_flag
_atom_site_refinement_flags
Cu1 Cu 0.55969(5) 0.69538(3) 0.71533(11) 0.0427(3) Uani 1 1 d .
P2 P 0.59292(12) 0.77798(7) 0.6886(2) 0.0409(5) Uani 1 1 d .
P1 P 0.63498(13) 0.63390(7) 0.7966(2) 0.0453(6) Uani 1 1 d .
N1 N 0.4619(4) 0.6803(2) 0.8025(7) 0.0443(16) Uani 1 1 d .
C25 C 0.4232(4) 0.6514(2) 0.7058(9) 0.0384(17) Uani 1 1 d .
C7 C 0.5661(5) 0.8024(3) 0.9847(9) 0.056(2) Uani 1 1 d .
H7 H 0.5366 0.7742 0.9807 0.068 Uiso 1 1 calc R
C8 C 0.6038(5) 0.8153(3) 0.8563(9) 0.044(2) Uani 1 1 d .
C26 C 0.3591(4) 0.6294(3) 0.7478(8) 0.0377(19) Uani 1 1 d .
C13 C 0.7499(6) 0.8020(4) 0.3872(10) 0.063(3) Uani 1 1 d .
H13 H 0.7555 0.8151 0.2914 0.075 Uiso 1 1 calc R
C14 C 0.6773(4) 0.7832(3) 0.5952(9) 0.0399(19) Uani 1 1 d .
C27 C 0.4379(5) 0.6869(3) 0.9371(8) 0.052(2) Uani 1 1 d .
H27 H 0.4645 0.7057 1.0040 0.062 Uiso 1 1 calc R
C1 C 0.5352(5) 0.8197(3) 0.5784(8) 0.042(2) Uani 1 1 d .
N3 N 0.2624(4) 0.5742(2) 0.6536(7) 0.0466(18) Uani 1 1 d .
C28 C 0.3372(5) 0.6373(3) 0.8928(8) 0.043(2) Uani 1 1 d .
H28 H 0.2968 0.6220 0.9262 0.051 Uiso 1 1 calc R
C2 C 0.5532(5) 0.8697(3) 0.5361(9) 0.051(2) Uani 1 1 d .
H2 H 0.5959 0.8833 0.5606 0.061 Uiso 1 1 calc R
C19 C 0.6355(6) 0.5603(3) 1.0317(9) 0.056(2) Uani 1 1 d .
H19 H 0.6805 0.5700 1.0518 0.067 Uiso 1 1 calc R
C39 C 0.2524(5) 0.5549(3) 0.5116(9) 0.047(2) Uani 1 1 d .
C37 C 0.3241(5) 0.5989(3) 0.6367(9) 0.046(2) Uani 1 1 d .
C15 C 0.6863(5) 0.8019(4) 0.4545(9) 0.054(2) Uani 1 1 d .
H15 H 0.6487 0.8149 0.4028 0.064 Uiso 1 1 calc R
C3 C 0.4428(6) 0.8815(4) 0.4233(11) 0.067(3) Uani 1 1 d .
H3 H 0.4117 0.9027 0.3740 0.080 Uiso 1 1 calc R
C20 C 0.6019(6) 0.5213(3) 1.1146(10) 0.065(3) Uani 1 1 d .
H20 H 0.6250 0.5045 1.1913 0.077 Uiso 1 1 calc R
C21 C 0.5357(7) 0.5080(3) 1.0829(10) 0.065(3) Uani 1 1 d .
H21 H 0.5148 0.4825 1.1398 0.078 Uiso 1 1 calc R
N4 N 0.3031(4) 0.5650(2) 0.4111(7) 0.0488(18) Uani 1 1 d .
C9 C 0.6519(5) 0.8861(3) 1.0023(9) 0.050(2) Uani 1 1 d .
H9 H 0.6811 0.9144 1.0081 0.060 Uiso 1 1 calc R
C10 C 0.5706(6) 0.8292(4) 1.1137(10) 0.065(3) Uani 1 1 d .
H10 H 0.5447 0.8192 1.1957 0.077 Uiso 1 1 calc R
C4 C 0.5060(6) 0.8987(3) 0.4568(11) 0.059(3) Uani 1 1 d .
H4 H 0.5185 0.9316 0.4252 0.071 Uiso 1 1 calc R
C5 C 0.4720(6) 0.8010(3) 0.5427(11) 0.063(3) Uani 1 1 d .
H5 H 0.4602 0.7677 0.5713 0.076 Uiso 1 1 calc R
C38 C 0.3479(5) 0.5934(3) 0.4948(8) 0.045(2) Uani 1 1 d .
C22 C 0.5971(5) 0.5836(3) 0.9175(8) 0.049(2) Uani 1 1 d .
C23 C 0.4991(6) 0.5306(3) 0.9716(10) 0.062(3) Uani 1 1 d .
H23 H 0.4541 0.5205 0.9521 0.075 Uiso 1 1 calc R
C24 C 0.5306(5) 0.5693(3) 0.8871(9) 0.049(2) Uani 1 1 d .
H24 H 0.5066 0.5853 0.8103 0.059 Uiso 1 1 calc R
C16 C 0.8051(6) 0.7823(3) 0.4648(11) 0.062(3) Uani 1 1 d .
H16 H 0.8482 0.7820 0.4204 0.074 Uiso 1 1 calc R
C11 C 0.6147(6) 0.8725(3) 1.1244(9) 0.065(3) Uani 1 1 d .
H11 H 0.6181 0.8911 1.2127 0.078 Uiso 1 1 calc R
C6 C 0.4243(6) 0.8307(4) 0.4641(12) 0.075(3) Uani 1 1 d .
H6 H 0.3815 0.8174 0.4394 0.091 Uiso 1 1 calc R
C31 C 0.3751(5) 0.6677(3) 0.9873(9) 0.056(2) Uani 1 1 d .
H31 H 0.3593 0.6753 1.0827 0.067 Uiso 1 1 calc R
C12 C 0.6477(5) 0.8585(3) 0.8673(9) 0.048(2) Uani 1 1 d .
H12 H 0.6737 0.8687 0.7856 0.057 Uiso 1 1 calc R
C17 C 0.7333(5) 0.7640(3) 0.6722(10) 0.050(2) Uani 1 1 d .
H17 H 0.7279 0.7517 0.7689 0.060 Uiso 1 1 calc R
C32 C 0.4503(5) 0.6434(3) 0.5561(9) 0.043(2) Uani 1 1 d .
C33 C 0.4131(4) 0.6146(3) 0.4475(8) 0.0394(18) Uani 1 1 d .
C36 C 0.5394(5) 0.6574(3) 0.3912(9) 0.051(2) Uani 1 1 d .
H36 H 0.5812 0.6731 0.3697 0.061 Uiso 1 1 calc R
C40 C 0.1202(6) 0.4799(3) 0.2946(11) 0.065(3) Uani 1 1 d .
H40 H 0.1115 0.4709 0.1960 0.078 Uiso 1 1 calc R
C34 C 0.4436(5) 0.6077(3) 0.3113(8) 0.048(2) Uani 1 1 d .
H34 H 0.4211 0.5887 0.2383 0.057 Uiso 1 1 calc R
C47 C 0.7098(6) 0.6548(3) 0.9075(10) 0.050(2) Uani 1 1 d .
C41 C 0.1915(5) 0.5238(3) 0.4761(9) 0.048(2) Uani 1 1 d .
C18 C 0.7974(5) 0.7631(3) 0.6059(11) 0.058(2) Uani 1 1 d .
H18 H 0.8349 0.7495 0.6568 0.070 Uiso 1 1 calc R
C35 C 0.5071(5) 0.6285(3) 0.2802(9) 0.054(2) Uani 1 1 d .
H35 H 0.5278 0.6234 0.1880 0.065 Uiso 1 1 calc R
C42 C 0.1461(5) 0.5078(3) 0.5871(10) 0.056(2) Uani 1 1 d .
H42 H 0.1538 0.5163 0.6864 0.068 Uiso 1 1 calc R
C43 C 0.1794(5) 0.5097(3) 0.3311(10) 0.054(2) Uani 1 1 d .
H43 H 0.2097 0.5196 0.2564 0.064 Uiso 1 1 calc R
C48 C 0.6972(7) 0.6882(3) 1.0202(10) 0.068(3) Uani 1 1 d .
H48 H 0.6523 0.6987 1.0380 0.082 Uiso 1 1 calc R
N2 N 0.5126(4) 0.6635(3) 0.5270(7) 0.0482(18) Uani 1 1 d .
C53 C 0.6714(6) 0.5431(3) 0.6388(10) 0.061(3) Uani 1 1 d .
H53 H 0.6519 0.5249 0.7174 0.074 Uiso 1 1 calc R
C44 C 0.0760(6) 0.4645(3) 0.4062(11) 0.060(3) Uani 1 1 d .
C49 C 0.7496(10) 0.7075(5) 1.1105(13) 0.097(5) Uani 1 1 d .
H49 H 0.7404 0.7297 1.1895 0.116 Uiso 1 1 calc R
C45 C 0.0884(5) 0.4784(3) 0.5457(11) 0.058(2) Uani 1 1 d .
H45 H 0.0577 0.4683 0.6195 0.070 Uiso 1 1 calc R
C50 C 0.8176(10) 0.6918(5) 1.0765(18) 0.114(6) Uani 1 1 d .
H50 H 0.8543 0.7049 1.1310 0.137 Uiso 1 1 calc R
C54 C 0.6729(5) 0.5970(3) 0.6410(8) 0.049(2) Uani 1 1 d .
C55 C 0.7289(6) 0.5435(5) 0.4043(12) 0.083(4) Uani 1 1 d .
H55 H 0.7478 0.5259 0.3239 0.100 Uiso 1 1 calc R
C46 C 0.0105(7) 0.4338(5) 0.3645(15) 0.102(5) Uani 1 1 d .
H46A H -0.0207 0.4340 0.4473 0.153 Uiso 1 1 calc R
H46B H 0.0226 0.3989 0.3405 0.153 Uiso 1 1 calc R
H46C H -0.0111 0.4497 0.2798 0.153 Uiso 1 1 calc R
C51 C 0.7740(8) 0.6399(4) 0.8781(13) 0.081(4) Uani 1 1 d .
H51 H 0.7824 0.6174 0.7994 0.097 Uiso 1 1 calc R
C56 C 0.7026(6) 0.6231(4) 0.5268(10) 0.068(3) Uani 1 1 d .
H56 H 0.7037 0.6590 0.5287 0.081 Uiso 1 1 calc R
C57 C 0.7310(6) 0.5972(5) 0.4083(10) 0.079(3) Uani 1 1 d .
H57 H 0.7515 0.6154 0.3310 0.095 Uiso 1 1 calc R
C52 C 0.8288(8) 0.6578(5) 0.9646(18) 0.108(5) Uani 1 1 d .
H52 H 0.8731 0.6464 0.9451 0.130 Uiso 1 1 calc R
C58 C 0.6994(6) 0.5170(4) 0.5177(11) 0.074(3) Uani 1 1 d .
H58 H 0.6979 0.4811 0.5145 0.089 Uiso 1 1 calc R

loop_
_atom_site_aniso_label
_atom_site_aniso_U_11
_atom_site_aniso_U_22
_atom_site_aniso_U_33
_atom_site_aniso_U_23
_atom_site_aniso_U_13
_atom_site_aniso_U_12
Cu1 0.0485(6) 0.0345(4) 0.0451(5) -0.0002(5) -0.0004(5) -0.0018(4)
P2 0.0386(13) 0.0359(9) 0.0480(12) 0.0011(9) 0.0007(10) -0.0004(8)
P1 0.0592(17) 0.0329(9) 0.0437(11) -0.0016(9) -0.0039(11) 0.0015(10)
N1 0.045(5) 0.038(3) 0.050(4) 0.006(3) 0.009(3) -0.007(3)
C25 0.049(5) 0.037(3) 0.029(3) -0.007(4) 0.005(4) 0.004(3)
C7 0.070(8) 0.053(5) 0.047(5) 0.004(4) 0.006(4) -0.008(5)
C8 0.041(6) 0.038(4) 0.053(5) 0.001(4) -0.003(4) 0.013(4)
C26 0.038(5) 0.034(3) 0.042(5) 0.004(3) -0.012(3) -0.001(3)
C13 0.075(9) 0.063(6) 0.051(5) -0.001(5) 0.019(5) -0.014(6)
C14 0.028(5) 0.039(4) 0.052(5) -0.017(4) 0.010(4) -0.007(3)
C27 0.075(8) 0.049(5) 0.031(4) -0.005(4) -0.003(4) 0.005(4)
C1 0.057(6) 0.040(4) 0.030(4) 0.008(3) -0.004(4) 0.009(4)
N3 0.041(5) 0.040(3) 0.059(4) 0.000(3) -0.002(3) 0.000(3)
C28 0.038(5) 0.055(5) 0.035(4) 0.001(4) 0.002(4) -0.005(4)
C2 0.058(7) 0.039(4) 0.057(5) 0.001(4) -0.008(4) -0.007(4)
C19 0.072(8) 0.044(5) 0.051(5) -0.005(4) -0.007(5) 0.009(4)
C39 0.034(6) 0.047(5) 0.061(5) 0.001(4) -0.009(4) 0.001(4)
C37 0.048(6) 0.041(4) 0.050(5) 0.004(4) -0.001(4) 0.003(4)
C15 0.038(6) 0.078(6) 0.045(5) -0.015(5) 0.002(4) -0.001(5)
C3 0.082(9) 0.055(6) 0.063(6) 0.019(5) -0.012(6) 0.008(5)
C20 0.099(10) 0.045(5) 0.049(5) 0.002(4) -0.012(6) 0.018(5)
C21 0.098(10) 0.047(5) 0.051(5) 0.000(4) 0.016(6) -0.011(5)
N4 0.058(6) 0.037(3) 0.052(4) -0.005(3) -0.004(4) -0.002(3)
C9 0.035(6) 0.055(5) 0.061(6) -0.009(4) -0.005(4) -0.002(4)
C10 0.077(8) 0.072(6) 0.045(5) -0.002(5) 0.016(5) -0.008(5)
C4 0.071(8) 0.035(4) 0.072(6) 0.011(4) -0.002(5) -0.003(4)
C5 0.062(8) 0.051(5) 0.076(6) 0.011(5) -0.022(5) -0.013(5)
C38 0.054(6) 0.033(4) 0.046(5) -0.003(4) -0.006(4) -0.001(4)
C22 0.074(8) 0.037(4) 0.035(4) -0.001(4) 0.005(4) 0.008(4)
C23 0.076(9) 0.052(5) 0.059(6) -0.001(5) -0.006(5) -0.013(5)
C24 0.062(7) 0.043(5) 0.042(4) -0.001(4) -0.006(4) 0.001(4)
C16 0.052(7) 0.056(5) 0.077(7) -0.021(5) 0.021(5) -0.013(5)
C11 0.103(10) 0.056(6) 0.035(4) -0.013(4) 0.007(5) 0.004(5)
C6 0.071(9) 0.061(6) 0.094(8) 0.020(6) -0.019(6) -0.005(5)
C31 0.059(7) 0.062(6) 0.048(5) 0.001(4) 0.020(5) -0.002(5)
C12 0.047(6) 0.048(5) 0.047(5) 0.009(4) -0.001(4) 0.003(4)
C17 0.051(6) 0.035(4) 0.065(6) -0.006(4) 0.011(4) -0.003(4)
C32 0.044(6) 0.032(4) 0.053(4) 0.006(4) 0.005(4) -0.001(4)
C33 0.036(5) 0.036(4) 0.046(4) 0.001(3) -0.001(4) 0.005(3)
C36 0.054(7) 0.045(5) 0.052(5) 0.001(4) -0.002(4) -0.011(4)
C40 0.067(8) 0.064(6) 0.063(5) -0.010(5) -0.022(5) -0.002(5)
C34 0.058(7) 0.048(4) 0.037(4) -0.006(4) -0.004(4) -0.005(4)
C47 0.060(7) 0.030(4) 0.061(5) 0.002(4) -0.012(5) -0.001(4)
C41 0.052(7) 0.038(4) 0.055(5) -0.003(4) 0.000(4) 0.009(4)
C18 0.046(7) 0.048(5) 0.081(7) -0.012(5) -0.006(5) -0.004(4)
C35 0.063(7) 0.056(5) 0.042(4) -0.004(4) 0.002(4) -0.005(5)
C42 0.062(7) 0.046(5) 0.061(5) -0.004(4) -0.014(5) -0.005(4)
C43 0.039(6) 0.055(5) 0.067(6) 0.003(5) -0.001(4) 0.002(4)
C48 0.098(10) 0.053(5) 0.055(5) -0.005(5) -0.006(6) -0.020(5)
N2 0.054(6) 0.051(4) 0.039(4) -0.007(3) -0.002(3) -0.010(4)
C53 0.065(8) 0.058(5) 0.061(5) -0.006(5) 0.007(5) -0.003(5)
C44 0.067(8) 0.049(5) 0.062(6) 0.003(5) -0.002(5) -0.010(5)
C49 0.145(16) 0.071(8) 0.074(7) -0.014(6) -0.029(9) -0.007(8)
C45 0.048(7) 0.054(5) 0.073(6) 0.020(5) 0.002(5) -0.004(4)
C50 0.146(17) 0.058(7) 0.138(13) 0.015(8) -0.083(12) -0.043(9)
C54 0.061(7) 0.043(4) 0.043(4) -0.006(4) -0.001(4) 0.012(4)
C55 0.077(9) 0.113(10) 0.060(6) -0.038(7) -0.013(6) 0.048(7)
C46 0.094(12) 0.095(8) 0.117(10) 0.000(7) -0.038(8) -0.040(8)
C51 0.097(11) 0.050(6) 0.095(8) -0.009(6) -0.028(7) -0.013(6)
C56 0.074(9) 0.068(6) 0.061(6) 0.010(5) 0.001(5) -0.003(5)
C57 0.085(10) 0.112(10) 0.041(5) -0.001(6) 0.017(5) 0.011(7)
C52 0.088(12) 0.079(8) 0.158(13) 0.010(9) -0.043(10) -0.019(7)
C58 0.092(10) 0.068(6) 0.062(6) -0.028(6) 0.004(6) 0.024(6)

loop_
_atom_type_symbol
_atom_type_description
_atom_type_scat_dispersion_real
_atom_type_scat_dispersion_imag
_atom_type_scat_source
C C 0.0033 0.0016 'International Tables Vol C Tables 4.2.6.8 and 6.1.1.4'
H H 0.0000 0.0000 'International Tables Vol C Tables 4.2.6.8 and 6.1.1.4'
N N 0.0061 0.0033 'International Tables Vol C Tables 4.2.6.8 and 6.1.1.4'
P P 0.1023 0.0942 'International Tables Vol C Tables 4.2.6.8 and 6.1.1.4'
Cu Cu 0.3201 1.2651 'International Tables Vol C Tables 4.2.6.8 and 6.1.1.4'

loop_
_geom_angle_atom_site_label_1
_geom_angle_atom_site_label_2
_geom_angle_atom_site_label_3
_geom_angle
N2 Cu1 N1 80.1(3)
N2 Cu1 P2 114.59(19)
N1 Cu1 P2 118.64(18)
N2 Cu1 P1 105.3(2)
N1 Cu1 P1 109.56(19)
P2 Cu1 P1 120.80(9)
C8 P2 C1 101.8(3)
C8 P2 C14 103.6(4)
C1 P2 C14 104.9(4)
C8 P2 Cu1 117.1(3)
C1 P2 Cu1 116.0(3)
C14 P2 Cu1 112.0(2)
C47 P1 C54 104.1(5)
C47 P1 C22 101.9(4)
C54 P1 C22 103.8(4)
C47 P1 Cu1 118.4(3)
C54 P1 Cu1 112.1(3)
C22 P1 Cu1 114.9(3)
C27 N1 C25 117.3(7)
C27 N1 Cu1 130.2(6)
C25 N1 Cu1 111.5(5)
N1 C25 C26 122.3(7)
N1 C25 C32 117.3(7)
C26 C25 C32 120.4(7)
C10 C7 C8 123.0(9)
C10 C7 H7 118.5
C8 C7 H7 118.5
C7 C8 C12 116.6(8)
C7 C8 P2 119.7(7)
C12 C8 P2 123.8(6)
C28 C26 C25 117.4(7)
C28 C26 C37 125.8(8)
C25 C26 C37 116.8(7)
C16 C13 C15 118.7(9)
C16 C13 H13 120.7
C15 C13 H13 120.7
C15 C14 C17 119.2(8)
C15 C14 P2 124.0(7)
C17 C14 P2 116.7(6)
N1 C27 C31 124.4(8)
N1 C27 H27 117.8
C31 C27 H27 117.8
C5 C1 C2 119.5(8)
C5 C1 P2 118.1(6)
C2 C1 P2 122.4(7)
C37 N3 C39 101.0(7)
C31 C28 C26 120.0(8)
C31 C28 H28 120.0
C26 C28 H28 120.0
C4 C2 C1 118.5(9)
C4 C2 H2 120.8
C1 C2 H2 120.8
C22 C19 C20 116.3(10)
C22 C19 H19 121.8
C20 C19 H19 121.8
N4 C39 N3 116.0(7)
N4 C39 C41 123.2(7)
N3 C39 C41 120.8(8)
C38 C37 N3 110.7(7)
C38 C37 C26 122.8(8)
N3 C37 C26 126.4(7)
C14 C15 C13 121.4(9)
C14 C15 H15 119.3
C13 C15 H15 119.3
C4 C3 C6 119.0(9)
C4 C3 H3 120.5
C6 C3 H3 120.5
C21 C20 C19 120.5(8)
C21 C20 H20 119.8
C19 C20 H20 119.8
C23 C21 C20 122.8(9)
C23 C21 H21 118.6
C20 C21 H21 118.6
C39 N4 C38 101.7(6)
C11 C9 C12 121.9(8)
C11 C9 H9 119.0
C12 C9 H9 119.0
C7 C10 C11 120.3(9)
C7 C10 H10 119.9
C11 C10 H10 119.9
C3 C4 C2 122.9(8)
C3 C4 H4 118.5
C2 C4 H4 118.5
C1 C5 C6 121.7(9)
C1 C5 H5 119.1
C6 C5 H5 119.1
C37 C38 N4 110.6(8)
C37 C38 C33 122.2(8)
N4 C38 C33 127.2(7)
C24 C22 C19 122.0(8)
C24 C22 P1 116.8(6)
C19 C22 P1 121.2(8)
C21 C23 C24 118.3(10)
C21 C23 H23 120.8
C24 C23 H23 120.8
C22 C24 C23 120.0(8)
C22 C24 H24 120.0
C23 C24 H24 120.0
C18 C16 C13 121.1(10)
C18 C16 H16 119.5
C13 C16 H16 119.5
C9 C11 C10 118.3(8)
C9 C11 H11 120.8
C10 C11 H11 120.8
C5 C6 C3 118.2(10)
C5 C6 H6 120.9
C3 C6 H6 120.9
C28 C31 C27 118.5(8)
C28 C31 H31 120.7
C27 C31 H31 120.7
C9 C12 C8 119.9(8)
C9 C12 H12 120.0
C8 C12 H12 120.0
C18 C17 C14 120.3(8)
C18 C17 H17 119.9
C14 C17 H17 119.9
N2 C32 C33 121.9(7)
N2 C32 C25 116.8(7)
C33 C32 C25 121.2(7)
C34 C33 C32 117.1(8)
C34 C33 C38 126.4(7)
C32 C33 C38 116.4(7)
N2 C36 C35 122.5(9)
N2 C36 H36 118.8
C35 C36 H36 118.8
C44 C40 C43 119.6(9)
C44 C40 H40 120.2
C43 C40 H40 120.2
C33 C34 C35 121.3(8)
C33 C34 H34 119.3
C35 C34 H34 119.3
C51 C47 C48 120.1(10)
C51 C47 P1 123.3(8)
C48 C47 P1 116.6(9)
C43 C41 C42 119.1(9)
C43 C41 C39 119.4(8)
C42 C41 C39 121.4(8)
C16 C18 C17 119.3(10)
C16 C18 H18 120.3
C17 C18 H18 120.3
C34 C35 C36 118.1(8)
C34 C35 H35 121.0
C36 C35 H35 121.0
C41 C42 C45 118.7(9)
C41 C42 H42 120.7
C45 C42 H42 120.7
C41 C43 C40 120.2(9)
C41 C43 H43 119.9
C40 C43 H43 119.9
C47 C48 C49 122.1(13)
C47 C48 H48 119.0
C49 C48 H48 119.0
C36 N2 C32 119.0(7)
C36 N2 Cu1 127.7(6)
C32 N2 Cu1 113.1(5)
C58 C53 C54 119.3(9)
C58 C53 H53 120.4
C54 C53 H53 120.4
C45 C44 C40 119.6(9)
C45 C44 C46 121.2(10)
C40 C44 C46 119.2(9)
C48 C49 C50 117.1(12)
C48 C49 H49 121.5
C50 C49 H49 121.5
C44 C45 C42 122.8(10)
C44 C45 H45 118.6
C42 C45 H45 118.6
C52 C50 C49 119.8(13)
C52 C50 H50 120.1
C49 C50 H50 120.1
C56 C54 C53 119.8(8)
C56 C54 P1 118.9(6)
C53 C54 P1 121.3(6)
C58 C55 C57 120.0(9)
C58 C55 H55 120.0
C57 C55 H55 120.0
C44 C46 H46A 109.5
C44 C46 H46B 109.5
H46A C46 H46B 109.5
C44 C46 H46C 109.5
H46A C46 H46C 109.5
H46B C46 H46C 109.5
C47 C51 C52 120.7(12)
C47 C51 H51 119.7
C52 C51 H51 119.7
C54 C56 C57 120.7(9)
C54 C56 H56 119.6
C57 C56 H56 119.6
C56 C57 C55 119.9(10)
C56 C57 H57 120.1
C55 C57 H57 120.1
C50 C52 C51 120.2(16)
C50 C52 H52 119.9
C51 C52 H52 119.9
C55 C58 C53 120.4(10)
C55 C58 H58 119.8
C53 C58 H58 119.8

loop_
_geom_bond_atom_site_label_1
_geom_bond_atom_site_label_2
_geom_bond_distance
Cu1 N2 2.093(6)
Cu1 N1 2.096(7)
Cu1 P2 2.247(2)
Cu1 P1 2.284(2)
P2 C8 1.800(8)
P2 C1 1.846(8)
P2 C14 1.851(8)
P1 C47 1.846(10)
P1 C54 1.846(8)
P1 C22 1.847(9)
N1 C27 1.306(10)
N1 C25 1.372(10)
C25 C26 1.423(11)
C25 C32 1.458(11)
C7 C10 1.352(12)
C7 C8 1.407(12)
C7 H7 0.9300
C8 C12 1.410(12)
C26 C28 1.384(10)
C26 C37 1.442(10)
C13 C16 1.379(14)
C13 C15 1.379(13)
C13 H13 0.9300
C14 C15 1.363(12)
C14 C17 1.384(12)
C27 C31 1.397(13)
C27 H27 0.9300
C1 C5 1.361(13)
C1 C2 1.395(11)
N3 C37 1.370(11)
N3 C39 1.382(10)
C28 C31 1.372(12)
C28 H28 0.9300
C2 C4 1.385(13)
C2 H2 0.9300
C19 C22 1.404(12)
C19 C20 1.416(13)
C19 H19 0.9300
C39 N4 1.362(11)
C39 C41 1.468(12)
C37 C38 1.362(11)
C15 H15 0.9300
C3 C4 1.343(14)
C3 C6 1.412(13)
C3 H3 0.9300
C20 C21 1.364(15)
C20 H20 0.9300
C21 C23 1.359(14)
C21 H21 0.9300
N4 C38 1.366(10)
C9 C11 1.361(12)
C9 C12 1.408(11)
C9 H9 0.9300
C10 C11 1.415(14)
C10 H10 0.9300
C4 H4 0.9300
C5 C6 1.397(14)
C5 H5 0.9300
C38 C33 1.447(12)
C22 C24 1.376(13)
C23 C24 1.399(12)
C23 H23 0.9300
C24 H24 0.9300
C16 C18 1.368(13)
C16 H16 0.9300
C11 H11 0.9300
C6 H6 0.9300
C31 H31 0.9300
C12 H12 0.9300
C17 C18 1.383(13)
C17 H17 0.9300
C32 N2 1.345(11)
C32 C33 1.425(11)
C33 C34 1.371(11)
C36 N2 1.335(11)
C36 C35 1.396(12)
C36 H36 0.9300
C40 C44 1.380(14)
C40 C43 1.425(13)
C40 H40 0.9300
C34 C35 1.376(13)
C34 H34 0.9300
C47 C51 1.337(16)
C47 C48 1.353(13)
C41 C43 1.372(12)
C41 C42 1.396(13)
C18 H18 0.9300
C35 H35 0.9300
C42 C45 1.407(13)
C42 H42 0.9300
C43 H43 0.9300
C48 C49 1.396(17)
C48 H48 0.9300
C53 C58 1.391(13)
C53 C54 1.395(11)
C53 H53 0.9300
C44 C45 1.323(13)
C44 C46 1.550(15)
C49 C50 1.42(2)
C49 H49 0.9300
C45 H45 0.9300
C50 C52 1.35(2)
C50 H50 0.9300
C54 C56 1.357(12)
C55 C58 1.355(16)
C55 C57 1.389(16)
C55 H55 0.9300
C46 H46A 0.9600
C46 H46B 0.9600
C46 H46C 0.9600
C51 C52 1.399(17)
C51 H51 0.9300
C56 C57 1.374(13)
C56 H56 0.9300
C57 H57 0.9300
C52 H52 0.9300
C58 H58 0.9300
